data_4023823
loop_
_publ_author_name
'Ling-Guo Meng'
'Peijie Cai'
'Qingxiang Guo'
'Song Xue'

_publ_section_title
;
 Cycloaddition of Alkynyl Ketones with N-Tosylimines
 Catalyzed by Bu~3~P and DMAP: Synthesis of Highly Functionalized
 Pyrrolidines and Azetidines
;
_journal_name_full 'Journal of Organic Chemistry'
_journal_page_first 8491
_journal_page_last 8496
_journal_paper_doi 10.1021/jo801687v
_journal_volume 73
_journal_year 2008
_chemical_formula_moiety 'C26 H24 Br N O3 S'
_chemical_formula_sum 'C26 H24 Br N O3 S'
_chemical_formula_weight 510.43
_chemical_name_systematic
; 
 ? 
;
_space_group_IT_number 14
_symmetry_cell_setting monoclinic
_symmetry_space_group_name_Hall '-P 2ybc'
_symmetry_space_group_name_H-M 'P 1 21/c 1'
_atom_sites_solution_hydrogens geom
_atom_sites_solution_primary direct
_atom_sites_solution_secondary difmap
_audit_creation_method SHELXL-97
_cell_angle_alpha 90.00
_cell_angle_beta 99.734(3)
_cell_angle_gamma 90.00
_cell_formula_units_Z 16
_cell_length_a 39.435(5)
_cell_length_b 15.399(2)
_cell_length_c 15.384(2)
_cell_measurement_reflns_used 14671
_cell_measurement_temperature 113(2)
_cell_measurement_theta_max 27.9
_cell_measurement_theta_min 1.7
_cell_volume 9208(2)
_computing_cell_refinement CrystalClear
_computing_data_collection CrystalClear
_computing_data_reduction CrystalClear
_computing_publication_material 'CrystalStructure 3.7.0'
_computing_structure_refinement 'SHELXL-97 (Sheldrick, 1997)'
_computing_structure_solution 'SHELXS-97 (Sheldrick, 1990)'
_diffrn_ambient_temperature 113(2)
_diffrn_detector_area_resol_mean 7.31
_diffrn_measured_fraction_theta_full 0.997
_diffrn_measured_fraction_theta_max 0.997
_diffrn_measurement_device_type 'Rigaku Saturn'
_diffrn_measurement_method \w
_diffrn_radiation_monochromator confocal
_diffrn_radiation_source 'rotating anode'
_diffrn_radiation_type MoK\a
_diffrn_radiation_wavelength 0.71070
_diffrn_reflns_av_R_equivalents 0.0901
_diffrn_reflns_av_sigmaI/netI 0.0829
_diffrn_reflns_limit_h_max 51
_diffrn_reflns_limit_h_min -49
_diffrn_reflns_limit_k_max 20
_diffrn_reflns_limit_k_min -20
_diffrn_reflns_limit_l_max 20
_diffrn_reflns_limit_l_min -20
_diffrn_reflns_number 82353
_diffrn_reflns_theta_full 27.88
_diffrn_reflns_theta_max 27.88
_diffrn_reflns_theta_min 1.69
_diffrn_standards_decay_% 0
_diffrn_standards_interval_count 0
_diffrn_standards_interval_time 0
_diffrn_standards_number 0
_exptl_absorpt_coefficient_mu 1.905
_exptl_absorpt_correction_T_max 0.7503
_exptl_absorpt_correction_T_min 0.6578
_exptl_absorpt_correction_type multi-scan
_exptl_absorpt_process_details crystalclear
_exptl_crystal_colour colorless
_exptl_crystal_density_diffrn 1.473
_exptl_crystal_density_method 'not measured'
_exptl_crystal_description prism
_exptl_crystal_F_000 4192
_exptl_crystal_size_max 0.24
_exptl_crystal_size_mid 0.22
_exptl_crystal_size_min 0.16
_refine_diff_density_max 0.406
_refine_diff_density_min -1.035
_refine_diff_density_rms 0.097
_refine_ls_extinction_method none
_refine_ls_goodness_of_fit_ref 1.102
_refine_ls_hydrogen_treatment mixed
_refine_ls_matrix_type full
_refine_ls_number_parameters 1161
_refine_ls_number_reflns 21895
_refine_ls_number_restraints 0
_refine_ls_restrained_S_all 1.102
_refine_ls_R_factor_all 0.1057
_refine_ls_R_factor_gt 0.0663
_refine_ls_shift/su_max 0.002
_refine_ls_shift/su_mean 0.000
_refine_ls_structure_factor_coef Fsqd
_refine_ls_weighting_details 'calc w=1/[\s^2^(Fo^2^)+(0.0474P)^2^+0.0000P] where P=(Fo^2^+2Fc^2^)/3'
_refine_ls_weighting_scheme calc
_refine_ls_wR_factor_gt 0.1228
_refine_ls_wR_factor_ref 0.1362
_reflns_number_gt 15481
_reflns_number_total 21895
_reflns_threshold_expression >2sigma(I)
_cod_data_source_file jo801687v_si_001.cif
_cod_data_source_block shelxl
_cod_depositor_comments
;

2020-11-05
Z value and formula fixed to values more according to usual
chemical conventions.                 miguel
;
_cod_original_formula_sum 'C416 H384 Br16 N16 O48 S16'
_cod_original_formula_weight 8166.91
_cod_original_formula_units_Z 1
_cod_database_code 4023823

loop_
_symmetry_equiv_pos_as_xyz
'x, y, z'
'-x, y+1/2, -z+1/2'
'-x, -y, -z'
'x, -y-1/2, z-1/2'

loop_
_atom_site_label
_atom_site_type_symbol
_atom_site_fract_x
_atom_site_fract_y
_atom_site_fract_z
_atom_site_U_iso_or_equiv
_atom_site_adp_type
_atom_site_occupancy
_atom_site_symmetry_multiplicity
_atom_site_calc_flag
_atom_site_refinement_flags
_atom_site_disorder_assembly
_atom_site_disorder_group
Br1 Br 0.570230(9) 0.93635(2) -0.12590(2) 0.03347(10) Uani 1 1 d . . .
S1 S 0.44006(2) 0.72736(5) 0.14849(5) 0.02409(19) Uani 1 1 d . . .
O1 O 0.39977(5) 0.97752(14) -0.10087(15) 0.0294(5) Uani 1 1 d . . .
O2 O 0.46195(5) 0.79235(14) 0.19515(13) 0.0279(5) Uani 1 1 d . . .
O3 O 0.44718(5) 0.63725(14) 0.16507(14) 0.0299(6) Uani 1 1 d . . .
N1 N 0.44101(6) 0.74282(16) 0.04281(16) 0.0214(6) Uani 1 1 d . . .
C1 C 0.43694(7) 0.83549(19) 0.0114(2) 0.0201(7) Uani 1 1 d . . .
H1 H 0.4340 0.8740 0.0620 0.024 Uiso 1 1 calc R . .
C2 C 0.40342(8) 0.8317(2) -0.0535(2) 0.0206(7) Uani 1 1 d . . .
C3 C 0.39408(8) 0.7494(2) -0.0714(2) 0.0239(7) Uani 1 1 d . . .
H3 H 0.3741 0.7331 -0.1118 0.029 Uiso 1 1 calc R . .
C4 C 0.41839(8) 0.6859(2) -0.0212(2) 0.0226(7) Uani 1 1 d . . .
H4 H 0.4054 0.6453 0.0118 0.027 Uiso 1 1 calc R . .
C5 C 0.43878(8) 0.6335(2) -0.0792(2) 0.0288(8) Uani 1 1 d . . .
H5A H 0.4225 0.6073 -0.1284 0.035 Uiso 1 1 calc R . .
H5B H 0.4541 0.6733 -0.1051 0.035 Uiso 1 1 calc R . .
C6 C 0.46033(9) 0.5621(2) -0.0297(2) 0.0409(10) Uani 1 1 d . . .
H6A H 0.4769 0.5876 0.0182 0.061 Uiso 1 1 calc R . .
H6B H 0.4728 0.5310 -0.0702 0.061 Uiso 1 1 calc R . .
H6C H 0.4453 0.5215 -0.0051 0.061 Uiso 1 1 calc R . .
C7 C 0.46876(8) 0.86277(19) -0.0244(2) 0.0206(7) Uani 1 1 d . . .
C8 C 0.46964(8) 0.8651(2) -0.1147(2) 0.0241(7) Uani 1 1 d . . .
H8 H 0.4495 0.8515 -0.1556 0.029 Uiso 1 1 calc R . .
C9 C 0.49963(8) 0.8870(2) -0.1451(2) 0.0254(8) Uani 1 1 d . . .
H9 H 0.5003 0.8877 -0.2065 0.031 Uiso 1 1 calc R . .
C10 C 0.52869(8) 0.9080(2) -0.0846(2) 0.0239(7) Uani 1 1 d . . .
C11 C 0.52850(8) 0.9078(2) 0.0054(2) 0.0267(8) Uani 1 1 d . . .
H11 H 0.5485 0.9230 0.0461 0.032 Uiso 1 1 calc R . .
C12 C 0.49833(8) 0.8849(2) 0.0346(2) 0.0258(8) Uani 1 1 d . . .
H12 H 0.4978 0.8842 0.0961 0.031 Uiso 1 1 calc R . .
C13 C 0.38447(8) 0.9104(2) -0.0898(2) 0.0212(7) Uani 1 1 d . . .
C14 C 0.34609(8) 0.9050(2) -0.1125(2) 0.0225(7) Uani 1 1 d . . .
C15 C 0.32671(8) 0.8489(2) -0.0689(2) 0.0277(8) Uani 1 1 d . . .
H15 H 0.3378 0.8122 -0.0232 0.033 Uiso 1 1 calc R . .
C16 C 0.29108(9) 0.8470(2) -0.0927(2) 0.0344(9) Uani 1 1 d . . .
H16 H 0.2779 0.8091 -0.0628 0.041 Uiso 1 1 calc R . .
C17 C 0.27467(9) 0.8997(2) -0.1595(2) 0.0373(9) Uani 1 1 d . . .
H17 H 0.2504 0.8975 -0.1763 0.045 Uiso 1 1 calc R . .
C18 C 0.29394(9) 0.9558(2) -0.2015(2) 0.0343(9) Uani 1 1 d . . .
H18 H 0.2827 0.9922 -0.2473 0.041 Uiso 1 1 calc R . .
C19 C 0.32914(8) 0.9598(2) -0.1782(2) 0.0272(8) Uani 1 1 d . . .
H19 H 0.3419 0.9999 -0.2067 0.033 Uiso 1 1 calc R . .
C20 C 0.39773(8) 0.7481(2) 0.1654(2) 0.0239(7) Uani 1 1 d . . .
C21 C 0.37419(8) 0.6800(2) 0.1588(2) 0.0259(8) Uani 1 1 d . . .
H21 H 0.3812 0.6221 0.1497 0.031 Uiso 1 1 calc R . .
C22 C 0.34056(9) 0.6980(2) 0.1657(2) 0.0330(9) Uani 1 1 d . . .
H22 H 0.3245 0.6516 0.1624 0.040 Uiso 1 1 calc R . .
C23 C 0.32942(9) 0.7825(2) 0.1775(2) 0.0309(8) Uani 1 1 d . . .
C24 C 0.35353(9) 0.8486(2) 0.1858(2) 0.0310(8) Uani 1 1 d . . .
H24 H 0.3465 0.9064 0.1953 0.037 Uiso 1 1 calc R . .
C25 C 0.38766(9) 0.8325(2) 0.1805(2) 0.0278(8) Uani 1 1 d . . .
H25 H 0.4040 0.8784 0.1870 0.033 Uiso 1 1 calc R . .
C26 C 0.29199(9) 0.8001(3) 0.1796(3) 0.0458(10) Uani 1 1 d . . .
H26A H 0.2885 0.8627 0.1854 0.069 Uiso 1 1 calc R . .
H26B H 0.2851 0.7699 0.2299 0.069 Uiso 1 1 calc R . .
H26C H 0.2780 0.7793 0.1248 0.069 Uiso 1 1 calc R . .
Br2 Br 0.175214(9) 0.08173(2) 0.60780(3) 0.03438(10) Uani 1 1 d . . .
S2 S 0.31422(2) 0.25296(5) 0.33018(5) 0.0259(2) Uani 1 1 d . . .
O4 O 0.34718(6) 0.03782(15) 0.60910(15) 0.0324(6) Uani 1 1 d . . .
O5 O 0.30884(6) 0.34109(14) 0.30164(14) 0.0329(6) Uani 1 1 d . . .
O6 O 0.29359(6) 0.18486(15) 0.28549(14) 0.0318(6) Uani 1 1 d . . .
N2 N 0.30807(7) 0.25103(16) 0.43301(16) 0.0224(6) Uani 1 1 d . . .
C27 C 0.31176(7) 0.16417(19) 0.4780(2) 0.0209(7) Uani 1 1 d . . .
H27 H 0.3165 0.1187 0.4353 0.025 Uiso 1 1 calc R . .
C28 C 0.34354(8) 0.1780(2) 0.5473(2) 0.0211(7) Uani 1 1 d . . .
C29 C 0.35093(8) 0.2618(2) 0.5570(2) 0.0232(7) Uani 1 1 d . . .
H29 H 0.3692 0.2841 0.5992 0.028 Uiso 1 1 calc R . .
C30 C 0.32705(8) 0.3174(2) 0.4936(2) 0.0238(7) Uani 1 1 d . . .
H30 H 0.3409 0.3548 0.4597 0.029 Uiso 1 1 calc R . .
C31 C 0.30227(9) 0.3745(2) 0.5344(2) 0.0342(9) Uani 1 1 d . . .
H31A H 0.2859 0.4022 0.4867 0.041 Uiso 1 1 calc R . .
H31B H 0.2889 0.3375 0.5691 0.041 Uiso 1 1 calc R . .
C32 C 0.32067(10) 0.4447(2) 0.5941(2) 0.0430(10) Uani 1 1 d . . .
H32A H 0.3365 0.4176 0.6424 0.065 Uiso 1 1 calc R . .
H32B H 0.3037 0.4796 0.6184 0.065 Uiso 1 1 calc R . .
H32C H 0.3336 0.4821 0.5600 0.065 Uiso 1 1 calc R . .
C33 C 0.27882(8) 0.14253(19) 0.5112(2) 0.0215(7) Uani 1 1 d . . .
C34 C 0.27654(8) 0.1454(2) 0.6002(2) 0.0261(8) Uani 1 1 d . . .
H34 H 0.2964 0.1593 0.6421 0.031 Uiso 1 1 calc R . .
C35 C 0.24592(8) 0.1284(2) 0.6288(2) 0.0275(8) Uani 1 1 d . . .
H35 H 0.2446 0.1315 0.6898 0.033 Uiso 1 1 calc R . .
C36 C 0.21714(8) 0.10662(19) 0.5679(2) 0.0245(7) Uani 1 1 d . . .
C37 C 0.21862(9) 0.1023(2) 0.4780(2) 0.0277(8) Uani 1 1 d . . .
H37 H 0.1989 0.0870 0.4365 0.033 Uiso 1 1 calc R . .
C38 C 0.24949(8) 0.1209(2) 0.4509(2) 0.0246(7) Uani 1 1 d . . .
H38 H 0.2508 0.1188 0.3899 0.029 Uiso 1 1 calc R . .
C39 C 0.36257(8) 0.1040(2) 0.5952(2) 0.0234(7) Uani 1 1 d . . .
C40 C 0.40048(8) 0.1117(2) 0.6242(2) 0.0232(7) Uani 1 1 d . . .
C41 C 0.41608(9) 0.0593(2) 0.6934(2) 0.0280(8) Uani 1 1 d . . .
H41 H 0.4025 0.0207 0.7214 0.034 Uiso 1 1 calc R . .
C42 C 0.45106(9) 0.0631(2) 0.7214(2) 0.0341(9) Uani 1 1 d . . .
H42 H 0.4614 0.0281 0.7694 0.041 Uiso 1 1 calc R . .
C43 C 0.47122(9) 0.1175(2) 0.6803(2) 0.0361(9) Uani 1 1 d . . .
H43 H 0.4954 0.1198 0.7001 0.043 Uiso 1 1 calc R . .
C44 C 0.45648(9) 0.1685(2) 0.6108(2) 0.0321(8) Uani 1 1 d . . .
H44 H 0.4704 0.2056 0.5824 0.039 Uiso 1 1 calc R . .
C45 C 0.42091(8) 0.1657(2) 0.5819(2) 0.0262(8) Uani 1 1 d . . .
H45 H 0.4107 0.2006 0.5335 0.031 Uiso 1 1 calc R . .
C46 C 0.35774(8) 0.2265(2) 0.3305(2) 0.0254(8) Uani 1 1 d . . .
C47 C 0.38224(9) 0.2920(2) 0.3371(2) 0.0302(8) Uani 1 1 d . . .
H47 H 0.3755 0.3512 0.3379 0.036 Uiso 1 1 calc R . .
C48 C 0.41629(9) 0.2703(2) 0.3424(2) 0.0333(9) Uani 1 1 d . . .
H48 H 0.4330 0.3153 0.3458 0.040 Uiso 1 1 calc R . .
C49 C 0.42703(9) 0.1844(2) 0.3428(2) 0.0313(8) Uani 1 1 d . . .
C50 C 0.40200(9) 0.1201(2) 0.3354(2) 0.0325(8) Uani 1 1 d . . .
H50 H 0.4088 0.0609 0.3350 0.039 Uiso 1 1 calc R . .
C51 C 0.36739(9) 0.1401(2) 0.3285(2) 0.0291(8) Uani 1 1 d . . .
H51 H 0.3506 0.0954 0.3226 0.035 Uiso 1 1 calc R . .
C52 C 0.46478(9) 0.1634(3) 0.3524(2) 0.0447(10) Uani 1 1 d . . .
H52A H 0.4756 0.2021 0.3145 0.067 Uiso 1 1 calc R . .
H52B H 0.4676 0.1030 0.3350 0.067 Uiso 1 1 calc R . .
H52C H 0.4757 0.1716 0.4140 0.067 Uiso 1 1 calc R . .
Br3 Br -0.074906(9) 0.40945(2) 0.58554(3) 0.04037(11) Uani 1 1 d . . .
S3 S 0.06892(2) 0.26976(6) 0.30795(6) 0.0316(2) Uani 1 1 d . . .
O7 O 0.09621(6) 0.46313(15) 0.60703(16) 0.0351(6) Uani 1 1 d . . .
O8 O 0.04873(6) 0.33988(16) 0.26603(15) 0.0399(7) Uani 1 1 d . . .
O9 O 0.06431(6) 0.18350(16) 0.27319(15) 0.0416(7) Uani 1 1 d . . .
N3 N 0.06111(7) 0.26429(17) 0.40878(17) 0.0260(6) Uani 1 1 d . . .
C53 C 0.06405(8) 0.3479(2) 0.4606(2) 0.0223(7) Uani 1 1 d . . .
H53 H 0.0693 0.3968 0.4223 0.027 Uiso 1 1 calc R . .
C54 C 0.09507(8) 0.3302(2) 0.5318(2) 0.0232(7) Uani 1 1 d . . .
C55 C 0.10211(8) 0.2456(2) 0.5356(2) 0.0263(8) Uani 1 1 d . . .
H55 H 0.1198 0.2205 0.5778 0.032 Uiso 1 1 calc R . .
C56 C 0.07923(8) 0.1942(2) 0.4663(2) 0.0262(8) Uani 1 1 d . . .
H56 H 0.0937 0.1591 0.4318 0.031 Uiso 1 1 calc R . .
C57 C 0.05325(9) 0.1350(2) 0.5001(2) 0.0335(9) Uani 1 1 d . . .
H57A H 0.0381 0.1706 0.5311 0.040 Uiso 1 1 calc R . .
H57B H 0.0386 0.1068 0.4492 0.040 Uiso 1 1 calc R . .
C58 C 0.07040(9) 0.0651(2) 0.5626(2) 0.0400(10) Uani 1 1 d . . .
H58A H 0.0861 0.0310 0.5331 0.060 Uiso 1 1 calc R . .
H58B H 0.0528 0.0268 0.5795 0.060 Uiso 1 1 calc R . .
H58C H 0.0834 0.0925 0.6155 0.060 Uiso 1 1 calc R . .
C59 C 0.03046(8) 0.3657(2) 0.4926(2) 0.0230(7) Uani 1 1 d . . .
C60 C 0.02656(8) 0.3469(2) 0.5793(2) 0.0293(8) Uani 1 1 d . . .
H60 H 0.0455 0.3251 0.6199 0.035 Uiso 1 1 calc R . .
C61 C -0.00482(9) 0.3598(2) 0.6060(2) 0.0327(9) Uani 1 1 d . . .
H61 H -0.0076 0.3464 0.6647 0.039 Uiso 1 1 calc R . .
C62 C -0.03183(8) 0.3921(2) 0.5474(2) 0.0273(8) Uani 1 1 d . . .
C63 C -0.02865(8) 0.4136(2) 0.4611(2) 0.0274(8) Uani 1 1 d . . .
H63 H -0.0475 0.4374 0.4216 0.033 Uiso 1 1 calc R . .
C64 C 0.00258(8) 0.3992(2) 0.4348(2) 0.0258(8) Uani 1 1 d . . .
H64 H 0.0051 0.4125 0.3760 0.031 Uiso 1 1 calc R . .
C65 C 0.11258(8) 0.4005(2) 0.5881(2) 0.0241(7) Uani 1 1 d . . .
C66 C 0.15066(8) 0.3948(2) 0.6189(2) 0.0246(7) Uani 1 1 d . . .
C67 C 0.16498(8) 0.4471(2) 0.6904(2) 0.0262(8) Uani 1 1 d . . .
H67 H 0.1506 0.4833 0.7183 0.031 Uiso 1 1 calc R . .
C68 C 0.19988(9) 0.4459(2) 0.7202(2) 0.0316(8) Uani 1 1 d . . .
H68 H 0.2094 0.4808 0.7693 0.038 Uiso 1 1 calc R . .
C69 C 0.22123(9) 0.3944(2) 0.6792(2) 0.0343(9) Uani 1 1 d . . .
H69 H 0.2453 0.3940 0.7000 0.041 Uiso 1 1 calc R . .
C70 C 0.20745(8) 0.3438(2) 0.6082(2) 0.0316(8) Uani 1 1 d . . .
H70 H 0.2221 0.3084 0.5802 0.038 Uiso 1 1 calc R . .
C71 C 0.17222(8) 0.3439(2) 0.5771(2) 0.0269(8) Uani 1 1 d . . .
H71 H 0.1629 0.3093 0.5276 0.032 Uiso 1 1 calc R . .
C72 C 0.11271(9) 0.2978(2) 0.3142(2) 0.0279(8) Uani 1 1 d . . .
C73 C 0.13740(9) 0.2335(2) 0.3169(2) 0.0328(9) Uani 1 1 d . . .
H73 H 0.1308 0.1741 0.3116 0.039 Uiso 1 1 calc R . .
C74 C 0.17147(10) 0.2562(2) 0.3271(2) 0.0383(9) Uani 1 1 d . . .
H74 H 0.1882 0.2121 0.3258 0.046 Uiso 1 1 calc R . .
C75 C 0.18206(9) 0.3417(3) 0.3393(2) 0.0350(9) Uani 1 1 d . . .
C76 C 0.15665(10) 0.4058(2) 0.3353(2) 0.0385(9) Uani 1 1 d . . .
H76 H 0.1633 0.4650 0.3417 0.046 Uiso 1 1 calc R . .
C77 C 0.12242(9) 0.3849(2) 0.3224(2) 0.0334(9) Uani 1 1 d . . .
H77 H 0.1055 0.4292 0.3190 0.040 Uiso 1 1 calc R . .
C78 C 0.21953(10) 0.3654(3) 0.3570(3) 0.0562(12) Uani 1 1 d . . .
H78A H 0.2269 0.3750 0.4203 0.084 Uiso 1 1 calc R . .
H78B H 0.2231 0.4186 0.3247 0.084 Uiso 1 1 calc R . .
H78C H 0.2330 0.3181 0.3374 0.084 Uiso 1 1 calc R . .
Br4 Br 0.321560(9) 0.57197(2) -0.10884(3) 0.03753(11) Uani 1 1 d . . .
S4 S 0.18649(2) 0.75118(6) 0.16640(5) 0.0287(2) Uani 1 1 d . . .
O10 O 0.15127(6) 0.51978(15) -0.10512(15) 0.0335(6) Uani 1 1 d . . .
O11 O 0.20793(6) 0.68435(15) 0.21076(15) 0.0360(6) Uani 1 1 d . . .
O12 O 0.19325(6) 0.84058(15) 0.18902(15) 0.0387(6) Uani 1 1 d . . .
N4 N 0.18885(7) 0.74212(16) 0.06127(16) 0.0233(6) Uani 1 1 d . . .
C79 C 0.18518(8) 0.65220(19) 0.0227(2) 0.0213(7) Uani 1 1 d . . .
H79 H 0.1812 0.6098 0.0692 0.026 Uiso 1 1 calc R . .
C80 C 0.15289(8) 0.6606(2) -0.0455(2) 0.0231(7) Uani 1 1 d . . .
C81 C 0.14429(8) 0.7438(2) -0.0589(2) 0.0271(8) Uani 1 1 d . . .
H81 H 0.1251 0.7628 -0.1005 0.032 Uiso 1 1 calc R . .
C82 C 0.16796(8) 0.8042(2) -0.0015(2) 0.0264(8) Uani 1 1 d . . .
H82 H 0.1543 0.8430 0.0317 0.032 Uiso 1 1 calc R . .
C83 C 0.19035(9) 0.8590(2) -0.0518(2) 0.0335(9) Uani 1 1 d . . .
H83A H 0.2056 0.8201 -0.0788 0.040 Uiso 1 1 calc R . .
H83B H 0.1754 0.8900 -0.1001 0.040 Uiso 1 1 calc R . .
C84 C 0.21225(9) 0.9250(2) 0.0061(2) 0.0419(10) Uani 1 1 d . . .
H84A H 0.1973 0.9659 0.0305 0.063 Uiso 1 1 calc R . .
H84B H 0.2266 0.9569 -0.0292 0.063 Uiso 1 1 calc R . .
H84C H 0.2270 0.8949 0.0545 0.063 Uiso 1 1 calc R . .
C85 C 0.21762(8) 0.6280(2) -0.0120(2) 0.0234(7) Uani 1 1 d . . .
C86 C 0.24626(8) 0.5995(2) 0.0466(2) 0.0267(8) Uani 1 1 d . . .
H86 H 0.2447 0.5927 0.1071 0.032 Uiso 1 1 calc R . .
C87 C 0.27707(8) 0.5808(2) 0.0181(2) 0.0289(8) Uani 1 1 d . . .
H87 H 0.2964 0.5607 0.0583 0.035 Uiso 1 1 calc R . .
C88 C 0.27879(8) 0.5924(2) -0.0702(2) 0.0248(7) Uani 1 1 d . . .
C89 C 0.25067(8) 0.6198(2) -0.1303(2) 0.0285(8) Uani 1 1 d . . .
H89 H 0.2524 0.6268 -0.1908 0.034 Uiso 1 1 calc R . .
C90 C 0.22015(8) 0.6367(2) -0.1014(2) 0.0255(8) Uani 1 1 d . . .
H90 H 0.2006 0.6544 -0.1424 0.031 Uiso 1 1 calc R . .
C91 C 0.13484(8) 0.5843(2) -0.0909(2) 0.0237(7) Uani 1 1 d . . .
C92 C 0.09649(8) 0.5851(2) -0.1168(2) 0.0251(8) Uani 1 1 d . . .
C93 C 0.08151(8) 0.5277(2) -0.1822(2) 0.0287(8) Uani 1 1 d . . .
H93 H 0.0956 0.4899 -0.2097 0.034 Uiso 1 1 calc R . .
C94 C 0.04643(9) 0.5258(2) -0.2067(2) 0.0361(9) Uani 1 1 d . . .
H94 H 0.0364 0.4870 -0.2518 0.043 Uiso 1 1 calc R . .
C95 C 0.02550(10) 0.5794(2) -0.1672(3) 0.0437(10) Uani 1 1 d . . .
H95 H 0.0012 0.5773 -0.1847 0.052 Uiso 1 1 calc R . .
C96 C 0.04008(9) 0.6358(2) -0.1020(3) 0.0408(10) Uani 1 1 d . . .
H96 H 0.0257 0.6723 -0.0743 0.049 Uiso 1 1 calc R . .
C97 C 0.07547(8) 0.6401(2) -0.0764(2) 0.0305(8) Uani 1 1 d . . .
H97 H 0.0854 0.6799 -0.0320 0.037 Uiso 1 1 calc R . .
C98 C 0.14381(9) 0.7284(2) 0.1781(2) 0.0292(8) Uani 1 1 d . . .
C99 C 0.13369(9) 0.6429(2) 0.1868(2) 0.0348(9) Uani 1 1 d . . .
H99 H 0.1502 0.5974 0.1921 0.042 Uiso 1 1 calc R . .
C100 C 0.09964(10) 0.6245(3) 0.1877(2) 0.0401(10) Uani 1 1 d . . .
H100 H 0.0928 0.5660 0.1934 0.048 Uiso 1 1 calc R . .
C101 C 0.07493(10) 0.6904(3) 0.1806(2) 0.0465(11) Uani 1 1 d . . .
C102 C 0.08601(10) 0.7751(3) 0.1762(2) 0.0476(11) Uani 1 1 d . . .
H102 H 0.0698 0.8209 0.1747 0.057 Uiso 1 1 calc R . .
C103 C 0.12002(10) 0.7953(2) 0.1738(2) 0.0379(9) Uani 1 1 d . . .
H103 H 0.1270 0.8539 0.1694 0.046 Uiso 1 1 calc R . .
C104 C 0.03715(10) 0.6699(3) 0.1755(3) 0.0768(16) Uani 1 1 d . . .
H10A H 0.0267 0.7125 0.2102 0.115 Uiso 1 1 calc R . .
H10B H 0.0346 0.6116 0.1991 0.115 Uiso 1 1 calc R . .
H10C H 0.0256 0.6723 0.1139 0.115 Uiso 1 1 calc R . .

loop_
_atom_site_aniso_label
_atom_site_aniso_U_11
_atom_site_aniso_U_22
_atom_site_aniso_U_33
_atom_site_aniso_U_23
_atom_site_aniso_U_13
_atom_site_aniso_U_12
Br1 0.0237(2) 0.0364(2) 0.0430(2) -0.00305(17) 0.01349(16) -0.00494(15)
S1 0.0221(5) 0.0274(5) 0.0217(4) 0.0044(3) 0.0006(3) -0.0015(3)
O1 0.0204(13) 0.0273(13) 0.0392(14) 0.0061(11) 0.0011(11) -0.0029(10)
O2 0.0274(14) 0.0333(14) 0.0207(12) 0.0001(10) -0.0025(10) -0.0045(10)
O3 0.0313(14) 0.0258(13) 0.0309(13) 0.0095(10) 0.0001(11) 0.0041(10)
N1 0.0204(15) 0.0222(15) 0.0210(14) 0.0030(11) 0.0015(11) -0.0011(11)
C1 0.0183(17) 0.0193(16) 0.0225(17) 0.0012(13) 0.0023(13) 0.0007(13)
C2 0.0142(17) 0.0261(18) 0.0218(17) 0.0020(14) 0.0037(13) 0.0012(13)
C3 0.0197(18) 0.0264(18) 0.0252(18) -0.0015(14) 0.0023(14) -0.0016(14)
C4 0.0174(18) 0.0242(18) 0.0249(18) 0.0001(14) -0.0004(14) -0.0008(13)
C5 0.031(2) 0.0230(18) 0.032(2) -0.0047(15) 0.0045(16) 0.0031(15)
C6 0.039(2) 0.032(2) 0.049(2) -0.0062(18) 0.0011(19) 0.0090(18)
C7 0.0202(18) 0.0194(16) 0.0215(17) -0.0004(13) 0.0015(14) -0.0011(13)
C8 0.0208(18) 0.0277(18) 0.0238(18) -0.0011(14) 0.0034(14) -0.0012(14)
C9 0.026(2) 0.0257(18) 0.0249(18) -0.0013(14) 0.0062(15) 0.0029(14)
C10 0.0166(18) 0.0234(18) 0.0332(19) 0.0000(14) 0.0083(15) -0.0008(13)
C11 0.0214(19) 0.0286(19) 0.0281(19) 0.0007(15) -0.0011(15) -0.0017(14)
C12 0.0248(19) 0.0280(19) 0.0233(18) 0.0021(14) 0.0001(15) -0.0036(15)
C13 0.0198(18) 0.0242(18) 0.0192(16) -0.0015(13) 0.0021(13) -0.0003(14)
C14 0.0219(18) 0.0238(18) 0.0221(17) -0.0031(14) 0.0049(14) 0.0015(14)
C15 0.024(2) 0.0278(19) 0.032(2) -0.0005(15) 0.0076(15) -0.0011(15)
C16 0.022(2) 0.040(2) 0.043(2) -0.0028(18) 0.0082(17) -0.0055(16)
C17 0.018(2) 0.042(2) 0.051(2) -0.0129(19) 0.0019(18) 0.0042(16)
C18 0.025(2) 0.034(2) 0.040(2) -0.0059(17) -0.0076(17) 0.0067(16)
C19 0.026(2) 0.0247(18) 0.0289(19) -0.0016(15) -0.0003(15) 0.0007(15)
C20 0.0216(19) 0.0323(19) 0.0185(17) 0.0068(14) 0.0054(14) 0.0008(15)
C21 0.028(2) 0.0246(18) 0.0244(18) 0.0012(14) 0.0036(15) -0.0029(15)
C22 0.029(2) 0.043(2) 0.028(2) -0.0009(17) 0.0074(16) -0.0121(17)
C23 0.028(2) 0.043(2) 0.0229(18) -0.0001(16) 0.0073(15) -0.0025(17)
C24 0.031(2) 0.036(2) 0.029(2) 0.0009(16) 0.0120(16) 0.0029(16)
C25 0.030(2) 0.0250(19) 0.0288(19) 0.0044(15) 0.0056(15) -0.0028(15)
C26 0.027(2) 0.068(3) 0.044(2) -0.007(2) 0.0124(18) -0.003(2)
Br2 0.0265(2) 0.0329(2) 0.0474(2) 0.00173(17) 0.01689(17) 0.00056(15)
S2 0.0230(5) 0.0306(5) 0.0222(4) 0.0042(4) -0.0018(3) -0.0053(4)
O4 0.0247(14) 0.0283(14) 0.0416(15) 0.0072(11) -0.0018(11) -0.0051(10)
O5 0.0337(15) 0.0339(14) 0.0276(13) 0.0104(11) -0.0043(11) -0.0030(11)
O6 0.0269(14) 0.0416(15) 0.0249(13) -0.0002(11) -0.0011(10) -0.0086(11)
N2 0.0261(16) 0.0211(14) 0.0199(14) 0.0002(11) 0.0032(12) -0.0025(12)
C27 0.0172(17) 0.0204(17) 0.0234(17) 0.0011(13) -0.0010(14) -0.0004(13)
C28 0.0162(17) 0.0260(18) 0.0202(16) 0.0003(13) 0.0004(13) -0.0022(13)
C29 0.0194(18) 0.0285(19) 0.0206(17) -0.0018(14) 0.0004(13) -0.0034(14)
C30 0.0209(18) 0.0251(18) 0.0241(17) 0.0019(14) 0.0001(14) -0.0023(14)
C31 0.032(2) 0.028(2) 0.041(2) -0.0071(17) 0.0018(17) 0.0009(16)
C32 0.055(3) 0.033(2) 0.040(2) -0.0082(18) 0.004(2) 0.0014(19)
C33 0.0198(18) 0.0210(17) 0.0235(18) 0.0016(13) 0.0032(14) -0.0021(13)
C34 0.0221(19) 0.0310(19) 0.0242(18) -0.0023(14) 0.0009(15) -0.0018(15)
C35 0.029(2) 0.0315(19) 0.0233(18) -0.0026(15) 0.0077(15) 0.0038(15)
C36 0.0187(18) 0.0203(17) 0.036(2) -0.0015(14) 0.0092(15) -0.0001(13)
C37 0.025(2) 0.0274(19) 0.0296(19) 0.0059(15) 0.0000(15) -0.0018(15)
C38 0.0226(19) 0.0294(19) 0.0211(17) 0.0025(14) 0.0019(14) -0.0051(14)
C39 0.0225(19) 0.0250(18) 0.0217(17) -0.0025(14) 0.0008(14) -0.0026(14)
C40 0.0231(19) 0.0215(17) 0.0240(18) -0.0055(14) 0.0011(14) -0.0021(14)
C41 0.031(2) 0.0212(18) 0.0294(19) -0.0010(14) -0.0030(16) 0.0020(15)
C42 0.034(2) 0.0259(19) 0.036(2) -0.0071(16) -0.0121(17) 0.0080(16)
C43 0.022(2) 0.038(2) 0.046(2) -0.0124(18) -0.0009(17) 0.0007(16)
C44 0.027(2) 0.028(2) 0.043(2) -0.0084(17) 0.0089(17) -0.0071(15)
C45 0.0212(19) 0.0261(18) 0.0301(19) 0.0008(15) 0.0009(15) 0.0020(14)
C46 0.0227(19) 0.034(2) 0.0195(17) 0.0030(14) 0.0037(14) -0.0075(15)
C47 0.030(2) 0.032(2) 0.0286(19) 0.0030(15) 0.0051(16) -0.0072(16)
C48 0.031(2) 0.040(2) 0.030(2) 0.0026(16) 0.0062(16) -0.0138(17)
C49 0.029(2) 0.044(2) 0.0221(18) 0.0000(16) 0.0073(15) -0.0056(17)
C50 0.033(2) 0.035(2) 0.032(2) -0.0002(16) 0.0128(17) 0.0002(17)
C51 0.033(2) 0.030(2) 0.0262(19) -0.0021(15) 0.0107(16) -0.0107(16)
C52 0.030(2) 0.065(3) 0.042(2) -0.006(2) 0.0125(18) -0.001(2)
Br3 0.0266(2) 0.0349(2) 0.0637(3) 0.00076(19) 0.01945(19) -0.00124(16)
S3 0.0292(5) 0.0404(6) 0.0230(5) -0.0055(4) -0.0019(4) 0.0045(4)
O7 0.0276(14) 0.0336(14) 0.0416(15) -0.0151(12) -0.0011(11) 0.0083(11)
O8 0.0332(15) 0.0572(18) 0.0276(14) 0.0035(12) -0.0003(11) 0.0132(12)
O9 0.0474(17) 0.0440(16) 0.0306(14) -0.0164(12) -0.0019(12) -0.0053(13)
N3 0.0277(17) 0.0282(16) 0.0210(15) -0.0043(12) 0.0013(12) 0.0010(12)
C53 0.0197(18) 0.0261(18) 0.0201(17) -0.0010(13) 0.0001(14) 0.0016(14)
C54 0.0179(18) 0.0279(19) 0.0221(17) 0.0003(14) -0.0016(14) -0.0004(14)
C55 0.0233(19) 0.0305(19) 0.0244(18) -0.0009(15) 0.0015(14) 0.0024(15)
C56 0.0222(19) 0.0262(19) 0.0285(19) -0.0048(15) -0.0010(15) 0.0054(14)
C57 0.033(2) 0.032(2) 0.034(2) -0.0036(16) 0.0033(17) -0.0019(16)
C58 0.047(3) 0.033(2) 0.042(2) 0.0027(18) 0.0123(19) 0.0002(18)
C59 0.0179(18) 0.0254(18) 0.0248(18) -0.0014(14) 0.0010(14) -0.0001(14)
C60 0.023(2) 0.038(2) 0.0251(19) 0.0062(15) -0.0009(15) 0.0042(15)
C61 0.030(2) 0.034(2) 0.035(2) 0.0054(16) 0.0101(17) 0.0027(16)
C62 0.0202(19) 0.0235(18) 0.038(2) -0.0006(15) 0.0060(16) -0.0028(14)
C63 0.0187(19) 0.0264(19) 0.034(2) -0.0033(15) -0.0050(15) 0.0036(14)
C64 0.026(2) 0.0274(19) 0.0229(18) -0.0007(14) 0.0004(15) 0.0016(15)
C65 0.0214(19) 0.0250(18) 0.0244(18) -0.0012(14) 0.0000(14) 0.0018(14)
C66 0.0219(19) 0.0244(18) 0.0262(18) 0.0023(14) 0.0001(14) 0.0001(14)
C67 0.0256(19) 0.0233(18) 0.0274(18) 0.0022(14) -0.0017(15) -0.0001(14)
C68 0.033(2) 0.0267(19) 0.031(2) 0.0003(15) -0.0065(16) -0.0039(16)
C69 0.021(2) 0.034(2) 0.045(2) 0.0119(17) -0.0042(17) -0.0012(16)
C70 0.023(2) 0.028(2) 0.045(2) 0.0050(17) 0.0098(17) 0.0050(15)
C71 0.0221(19) 0.0279(19) 0.0294(19) -0.0010(15) 0.0003(15) 0.0023(14)
C72 0.030(2) 0.033(2) 0.0206(17) -0.0003(15) 0.0033(15) 0.0074(16)
C73 0.036(2) 0.036(2) 0.028(2) -0.0014(16) 0.0102(16) 0.0087(17)
C74 0.037(2) 0.047(2) 0.034(2) 0.0050(18) 0.0154(18) 0.0164(19)
C75 0.032(2) 0.055(3) 0.0198(18) -0.0005(17) 0.0083(16) 0.0047(19)
C76 0.044(3) 0.038(2) 0.038(2) -0.0062(18) 0.0187(19) -0.0040(19)
C77 0.038(2) 0.034(2) 0.030(2) -0.0020(16) 0.0105(17) 0.0073(17)
C78 0.038(3) 0.092(4) 0.041(3) -0.002(2) 0.014(2) -0.004(2)
Br4 0.0241(2) 0.0339(2) 0.0574(3) 0.00403(18) 0.01498(18) 0.00409(15)
S4 0.0309(5) 0.0337(5) 0.0203(4) -0.0045(4) 0.0008(4) 0.0024(4)
O10 0.0238(14) 0.0328(14) 0.0416(15) -0.0134(11) -0.0007(11) 0.0085(11)
O11 0.0327(15) 0.0460(16) 0.0265(13) 0.0026(11) -0.0030(11) 0.0081(12)
O12 0.0509(17) 0.0374(15) 0.0265(14) -0.0100(11) 0.0023(12) -0.0059(12)
N4 0.0269(16) 0.0237(15) 0.0183(14) -0.0027(11) 0.0013(12) 0.0027(12)
C79 0.0192(18) 0.0237(17) 0.0205(17) 0.0019(13) 0.0018(13) 0.0034(13)
C80 0.0185(18) 0.0287(19) 0.0223(17) -0.0011(14) 0.0045(14) 0.0021(14)
C81 0.0222(19) 0.033(2) 0.0251(18) -0.0013(15) 0.0026(14) 0.0052(15)
C82 0.0258(19) 0.0238(18) 0.0288(19) -0.0014(15) 0.0019(15) 0.0065(14)
C83 0.041(2) 0.030(2) 0.030(2) 0.0034(16) 0.0098(17) 0.0029(17)
C84 0.049(3) 0.037(2) 0.041(2) -0.0036(18) 0.012(2) -0.0071(18)
C85 0.0217(18) 0.0225(17) 0.0245(18) -0.0020(14) -0.0001(14) 0.0006(14)
C86 0.031(2) 0.0243(18) 0.0239(18) -0.0019(14) 0.0005(15) 0.0023(15)
C87 0.0210(19) 0.0283(19) 0.035(2) -0.0026(16) -0.0028(15) 0.0033(14)
C88 0.0164(18) 0.0204(17) 0.039(2) 0.0001(15) 0.0075(15) 0.0001(13)
C89 0.030(2) 0.0295(19) 0.0278(19) 0.0042(15) 0.0099(16) -0.0014(15)
C90 0.0212(19) 0.0273(18) 0.0270(19) 0.0014(15) 0.0012(15) 0.0021(14)
C91 0.0217(19) 0.0292(19) 0.0201(17) -0.0024(14) 0.0029(14) 0.0025(15)
C92 0.0232(19) 0.0277(19) 0.0242(18) 0.0048(14) 0.0041(14) 0.0038(14)
C93 0.0230(19) 0.029(2) 0.031(2) 0.0036(15) -0.0030(15) 0.0014(15)
C94 0.029(2) 0.034(2) 0.040(2) 0.0050(17) -0.0075(17) -0.0029(17)
C95 0.021(2) 0.046(3) 0.060(3) 0.017(2) -0.0042(19) -0.0001(18)
C96 0.026(2) 0.036(2) 0.062(3) 0.011(2) 0.014(2) 0.0095(17)
C97 0.025(2) 0.0277(19) 0.040(2) 0.0018(16) 0.0073(16) 0.0036(15)
C98 0.031(2) 0.040(2) 0.0174(17) -0.0046(15) 0.0060(15) 0.0065(17)
C99 0.041(2) 0.034(2) 0.032(2) -0.0032(16) 0.0128(18) 0.0090(17)
C100 0.041(3) 0.050(3) 0.032(2) -0.0042(18) 0.0124(18) -0.003(2)
C101 0.036(3) 0.080(3) 0.025(2) 0.004(2) 0.0105(18) 0.004(2)
C102 0.041(3) 0.070(3) 0.035(2) 0.014(2) 0.0143(19) 0.028(2)
C103 0.045(3) 0.040(2) 0.031(2) 0.0075(17) 0.0142(18) 0.0149(19)
C104 0.034(3) 0.155(5) 0.044(3) 0.007(3) 0.014(2) -0.008(3)

loop_
_atom_type_symbol
_atom_type_description
_atom_type_scat_dispersion_real
_atom_type_scat_dispersion_imag
_atom_type_scat_source
C C 0.0033 0.0016 'International Tables Vol C Tables 4.2.6.8 and 6.1.1.4'
H H 0.0000 0.0000 'International Tables Vol C Tables 4.2.6.8 and 6.1.1.4'
N N 0.0061 0.0033 'International Tables Vol C Tables 4.2.6.8 and 6.1.1.4'
O O 0.0106 0.0060 'International Tables Vol C Tables 4.2.6.8 and 6.1.1.4'
S S 0.1246 0.1234 'International Tables Vol C Tables 4.2.6.8 and 6.1.1.4'
Br Br -0.2901 2.4595 'International Tables Vol C Tables 4.2.6.8 and 6.1.1.4'

loop_
_geom_angle_atom_site_label_1
_geom_angle_atom_site_label_2
_geom_angle_atom_site_label_3
_geom_angle
_geom_angle_site_symmetry_1
_geom_angle_site_symmetry_3
_geom_angle_publ_flag
O3 S1 O2 120.33(14) . . ?
O3 S1 N1 106.21(13) . . ?
O2 S1 N1 106.30(13) . . ?
O3 S1 C20 108.16(14) . . ?
O2 S1 C20 107.77(15) . . ?
N1 S1 C20 107.44(14) . . ?
C4 N1 C1 108.9(2) . . ?
C4 N1 S1 117.0(2) . . ?
C1 N1 S1 115.7(2) . . ?
N1 C1 C7 109.3(2) . . ?
N1 C1 C2 102.0(2) . . ?
C7 C1 C2 117.1(3) . . ?
N1 C1 H1 109.4 . . ?
C7 C1 H1 109.4 . . ?
C2 C1 H1 109.4 . . ?
C3 C2 C13 126.5(3) . . ?
C3 C2 C1 110.6(3) . . ?
C13 C2 C1 122.9(3) . . ?
C2 C3 C4 112.6(3) . . ?
C2 C3 H3 123.7 . . ?
C4 C3 H3 123.7 . . ?
C3 C4 N1 102.5(2) . . ?
C3 C4 C5 113.5(3) . . ?
N1 C4 C5 112.3(3) . . ?
C3 C4 H4 109.4 . . ?
N1 C4 H4 109.4 . . ?
C5 C4 H4 109.4 . . ?
C6 C5 C4 113.3(3) . . ?
C6 C5 H5A 108.9 . . ?
C4 C5 H5A 108.9 . . ?
C6 C5 H5B 108.9 . . ?
C4 C5 H5B 108.9 . . ?
H5A C5 H5B 107.7 . . ?
C5 C6 H6A 109.5 . . ?
C5 C6 H6B 109.5 . . ?
H6A C6 H6B 109.5 . . ?
C5 C6 H6C 109.5 . . ?
H6A C6 H6C 109.5 . . ?
H6B C6 H6C 109.5 . . ?
C12 C7 C8 118.9(3) . . ?
C12 C7 C1 119.0(3) . . ?
C8 C7 C1 122.1(3) . . ?
C9 C8 C7 120.6(3) . . ?
C9 C8 H8 119.7 . . ?
C7 C8 H8 119.7 . . ?
C8 C9 C10 119.1(3) . . ?
C8 C9 H9 120.4 . . ?
C10 C9 H9 120.4 . . ?
C9 C10 C11 121.7(3) . . ?
C9 C10 Br1 119.3(3) . . ?
C11 C10 Br1 118.9(2) . . ?
C12 C11 C10 118.3(3) . . ?
C12 C11 H11 120.8 . . ?
C10 C11 H11 120.8 . . ?
C11 C12 C7 121.3(3) . . ?
C11 C12 H12 119.3 . . ?
C7 C12 H12 119.3 . . ?
O1 C13 C2 121.0(3) . . ?
O1 C13 C14 121.2(3) . . ?
C2 C13 C14 117.8(3) . . ?
C15 C14 C19 119.1(3) . . ?
C15 C14 C13 122.4(3) . . ?
C19 C14 C13 118.4(3) . . ?
C16 C15 C14 119.8(3) . . ?
C16 C15 H15 120.1 . . ?
C14 C15 H15 120.1 . . ?
C17 C16 C15 120.6(3) . . ?
C17 C16 H16 119.7 . . ?
C15 C16 H16 119.7 . . ?
C16 C17 C18 119.3(3) . . ?
C16 C17 H17 120.3 . . ?
C18 C17 H17 120.3 . . ?
C19 C18 C17 121.1(3) . . ?
C19 C18 H18 119.4 . . ?
C17 C18 H18 119.4 . . ?
C18 C19 C14 120.0(3) . . ?
C18 C19 H19 120.0 . . ?
C14 C19 H19 120.0 . . ?
C25 C20 C21 120.7(3) . . ?
C25 C20 S1 119.9(3) . . ?
C21 C20 S1 119.3(3) . . ?
C22 C21 C20 118.8(3) . . ?
C22 C21 H21 120.6 . . ?
C20 C21 H21 120.6 . . ?
C21 C22 C23 121.8(3) . . ?
C21 C22 H22 119.1 . . ?
C23 C22 H22 119.1 . . ?
C24 C23 C22 118.1(3) . . ?
C24 C23 C26 121.8(3) . . ?
C22 C23 C26 120.1(3) . . ?
C23 C24 C25 121.5(3) . . ?
C23 C24 H24 119.3 . . ?
C25 C24 H24 119.3 . . ?
C24 C25 C20 119.1(3) . . ?
C24 C25 H25 120.5 . . ?
C20 C25 H25 120.5 . . ?
C23 C26 H26A 109.5 . . ?
C23 C26 H26B 109.5 . . ?
H26A C26 H26B 109.5 . . ?
C23 C26 H26C 109.5 . . ?
H26A C26 H26C 109.5 . . ?
H26B C26 H26C 109.5 . . ?
O6 S2 O5 120.33(14) . . ?
O6 S2 N2 106.58(13) . . ?
O5 S2 N2 105.93(14) . . ?
O6 S2 C46 107.84(15) . . ?
O5 S2 C46 108.29(15) . . ?
N2 S2 C46 107.20(14) . . ?
C30 N2 C27 108.8(2) . . ?
C30 N2 S2 116.6(2) . . ?
C27 N2 S2 116.2(2) . . ?
N2 C27 C33 109.3(2) . . ?
N2 C27 C28 101.7(2) . . ?
C33 C27 C28 116.7(3) . . ?
N2 C27 H27 109.6 . . ?
C33 C27 H27 109.6 . . ?
C28 C27 H27 109.6 . . ?
C29 C28 C39 127.3(3) . . ?
C29 C28 C27 110.8(3) . . ?
C39 C28 C27 121.9(3) . . ?
C28 C29 C30 112.3(3) . . ?
C28 C29 H29 123.8 . . ?
C30 C29 H29 123.8 . . ?
N2 C30 C29 102.0(2) . . ?
N2 C30 C31 111.2(3) . . ?
C29 C30 C31 115.8(3) . . ?
N2 C30 H30 109.2 . . ?
C29 C30 H30 109.2 . . ?
C31 C30 H30 109.2 . . ?
C32 C31 C30 112.6(3) . . ?
C32 C31 H31A 109.1 . . ?
C30 C31 H31A 109.1 . . ?
C32 C31 H31B 109.1 . . ?
C30 C31 H31B 109.1 . . ?
H31A C31 H31B 107.8 . . ?
C31 C32 H32A 109.5 . . ?
C31 C32 H32B 109.5 . . ?
H32A C32 H32B 109.5 . . ?
C31 C32 H32C 109.5 . . ?
H32A C32 H32C 109.5 . . ?
H32B C32 H32C 109.5 . . ?
C34 C33 C38 118.6(3) . . ?
C34 C33 C27 121.9(3) . . ?
C38 C33 C27 119.5(3) . . ?
C35 C34 C33 121.0(3) . . ?
C35 C34 H34 119.5 . . ?
C33 C34 H34 119.5 . . ?
C34 C35 C36 119.5(3) . . ?
C34 C35 H35 120.3 . . ?
C36 C35 H35 120.3 . . ?
C35 C36 C37 121.0(3) . . ?
C35 C36 Br2 119.3(3) . . ?
C37 C36 Br2 119.7(2) . . ?
C38 C37 C36 118.4(3) . . ?
C38 C37 H37 120.8 . . ?
C36 C37 H37 120.8 . . ?
C37 C38 C33 121.5(3) . . ?
C37 C38 H38 119.2 . . ?
C33 C38 H38 119.2 . . ?
O4 C39 C28 120.0(3) . . ?
O4 C39 C40 121.1(3) . . ?
C28 C39 C40 118.9(3) . . ?
C45 C40 C41 119.2(3) . . ?
C45 C40 C39 122.5(3) . . ?
C41 C40 C39 118.2(3) . . ?
C42 C41 C40 120.2(3) . . ?
C42 C41 H41 119.9 . . ?
C40 C41 H41 119.9 . . ?
C41 C42 C43 120.5(3) . . ?
C41 C42 H42 119.7 . . ?
C43 C42 H42 119.7 . . ?
C44 C43 C42 120.2(3) . . ?
C44 C43 H43 119.9 . . ?
C42 C43 H43 119.9 . . ?
C43 C44 C45 120.0(3) . . ?
C43 C44 H44 120.0 . . ?
C45 C44 H44 120.0 . . ?
C40 C45 C44 119.8(3) . . ?
C40 C45 H45 120.1 . . ?
C44 C45 H45 120.1 . . ?
C51 C46 C47 120.6(3) . . ?
C51 C46 S2 119.5(2) . . ?
C47 C46 S2 119.8(3) . . ?
C48 C47 C46 119.2(3) . . ?
C48 C47 H47 120.4 . . ?
C46 C47 H47 120.4 . . ?
C47 C48 C49 121.8(3) . . ?
C47 C48 H48 119.1 . . ?
C49 C48 H48 119.1 . . ?
C50 C49 C48 117.8(3) . . ?
C50 C49 C52 122.2(3) . . ?
C48 C49 C52 120.0(3) . . ?
C51 C50 C49 121.6(3) . . ?
C51 C50 H50 119.2 . . ?
C49 C50 H50 119.2 . . ?
C46 C51 C50 118.9(3) . . ?
C46 C51 H51 120.6 . . ?
C50 C51 H51 120.6 . . ?
C49 C52 H52A 109.5 . . ?
C49 C52 H52B 109.5 . . ?
H52A C52 H52B 109.5 . . ?
C49 C52 H52C 109.5 . . ?
H52A C52 H52C 109.5 . . ?
H52B C52 H52C 109.5 . . ?
O8 S3 O9 120.42(15) . . ?
O8 S3 N3 106.68(14) . . ?
O9 S3 N3 105.92(14) . . ?
O8 S3 C72 107.77(16) . . ?
O9 S3 C72 107.95(15) . . ?
N3 S3 C72 107.47(14) . . ?
C56 N3 C53 108.5(2) . . ?
C56 N3 S3 116.7(2) . . ?
C53 N3 S3 116.6(2) . . ?
N3 C53 C59 109.5(2) . . ?
N3 C53 C54 102.0(2) . . ?
C59 C53 C54 116.0(3) . . ?
N3 C53 H53 109.7 . . ?
C59 C53 H53 109.7 . . ?
C54 C53 H53 109.7 . . ?
C55 C54 C65 128.0(3) . . ?
C55 C54 C53 110.1(3) . . ?
C65 C54 C53 121.9(3) . . ?
C54 C55 C56 112.9(3) . . ?
C54 C55 H55 123.5 . . ?
C56 C55 H55 123.5 . . ?
N3 C56 C55 102.0(2) . . ?
N3 C56 C57 110.5(3) . . ?
C55 C56 C57 115.5(3) . . ?
N3 C56 H56 109.5 . . ?
C55 C56 H56 109.5 . . ?
C57 C56 H56 109.5 . . ?
C58 C57 C56 112.6(3) . . ?
C58 C57 H57A 109.1 . . ?
C56 C57 H57A 109.1 . . ?
C58 C57 H57B 109.1 . . ?
C56 C57 H57B 109.1 . . ?
H57A C57 H57B 107.8 . . ?
C57 C58 H58A 109.5 . . ?
C57 C58 H58B 109.5 . . ?
H58A C58 H58B 109.5 . . ?
C57 C58 H58C 109.5 . . ?
H58A C58 H58C 109.5 . . ?
H58B C58 H58C 109.5 . . ?
C64 C59 C60 118.9(3) . . ?
C64 C59 C53 119.9(3) . . ?
C60 C59 C53 121.1(3) . . ?
C61 C60 C59 120.1(3) . . ?
C61 C60 H60 119.9 . . ?
C59 C60 H60 119.9 . . ?
C62 C61 C60 119.5(3) . . ?
C62 C61 H61 120.2 . . ?
C60 C61 H61 120.2 . . ?
C61 C62 C63 121.9(3) . . ?
C61 C62 Br3 118.9(3) . . ?
C63 C62 Br3 119.2(3) . . ?
C64 C63 C62 118.1(3) . . ?
C64 C63 H63 121.0 . . ?
C62 C63 H63 121.0 . . ?
C63 C64 C59 121.4(3) . . ?
C63 C64 H64 119.3 . . ?
C59 C64 H64 119.3 . . ?
O7 C65 C54 120.2(3) . . ?
O7 C65 C66 120.8(3) . . ?
C54 C65 C66 119.0(3) . . ?
C71 C66 C67 119.3(3) . . ?
C71 C66 C65 123.0(3) . . ?
C67 C66 C65 117.7(3) . . ?
C68 C67 C66 120.1(3) . . ?
C68 C67 H67 119.9 . . ?
C66 C67 H67 119.9 . . ?
C67 C68 C69 120.5(3) . . ?
C67 C68 H68 119.8 . . ?
C69 C68 H68 119.8 . . ?
C70 C69 C68 119.8(3) . . ?
C70 C69 H69 120.1 . . ?
C68 C69 H69 120.1 . . ?
C69 C70 C71 120.6(3) . . ?
C69 C70 H70 119.7 . . ?
C71 C70 H70 119.7 . . ?
C70 C71 C66 119.7(3) . . ?
C70 C71 H71 120.2 . . ?
C66 C71 H71 120.2 . . ?
C73 C72 C77 120.3(3) . . ?
C73 C72 S3 120.2(3) . . ?
C77 C72 S3 119.4(3) . . ?
C74 C73 C72 119.4(3) . . ?
C74 C73 H73 120.3 . . ?
C72 C73 H73 120.3 . . ?
C73 C74 C75 121.7(3) . . ?
C73 C74 H74 119.2 . . ?
C75 C74 H74 119.2 . . ?
C74 C75 C76 117.8(3) . . ?
C74 C75 C78 121.4(3) . . ?
C76 C75 C78 120.8(4) . . ?
C77 C76 C75 121.4(4) . . ?
C77 C76 H76 119.3 . . ?
C75 C76 H76 119.3 . . ?
C76 C77 C72 119.2(3) . . ?
C76 C77 H77 120.4 . . ?
C72 C77 H77 120.4 . . ?
C75 C78 H78A 109.5 . . ?
C75 C78 H78B 109.5 . . ?
H78A C78 H78B 109.5 . . ?
C75 C78 H78C 109.5 . . ?
H78A C78 H78C 109.5 . . ?
H78B C78 H78C 109.5 . . ?
O11 S4 O12 120.29(15) . . ?
O11 S4 N4 106.35(14) . . ?
O12 S4 N4 106.35(14) . . ?
O11 S4 C98 107.87(16) . . ?
O12 S4 C98 107.99(16) . . ?
N4 S4 C98 107.36(14) . . ?
C82 N4 C79 109.1(2) . . ?
C82 N4 S4 117.6(2) . . ?
C79 N4 S4 116.7(2) . . ?
N4 C79 C80 102.1(2) . . ?
N4 C79 C85 109.6(2) . . ?
C80 C79 C85 116.0(3) . . ?
N4 C79 H79 109.6 . . ?
C80 C79 H79 109.6 . . ?
C85 C79 H79 109.6 . . ?
C81 C80 C91 126.8(3) . . ?
C81 C80 C79 110.6(3) . . ?
C91 C80 C79 122.6(3) . . ?
C80 C81 C82 112.9(3) . . ?
C80 C81 H81 123.5 . . ?
C82 C81 H81 123.5 . . ?
C81 C82 N4 101.7(2) . . ?
C81 C82 C83 113.7(3) . . ?
N4 C82 C83 112.1(3) . . ?
C81 C82 H82 109.7 . . ?
N4 C82 H82 109.7 . . ?
C83 C82 H82 109.7 . . ?
C84 C83 C82 113.1(3) . . ?
C84 C83 H83A 109.0 . . ?
C82 C83 H83A 109.0 . . ?
C84 C83 H83B 109.0 . . ?
C82 C83 H83B 109.0 . . ?
H83A C83 H83B 107.8 . . ?
C83 C84 H84A 109.5 . . ?
C83 C84 H84B 109.5 . . ?
H84A C84 H84B 109.5 . . ?
C83 C84 H84C 109.5 . . ?
H84A C84 H84C 109.5 . . ?
H84B C84 H84C 109.5 . . ?
C86 C85 C90 118.7(3) . . ?
C86 C85 C79 119.4(3) . . ?
C90 C85 C79 121.8(3) . . ?
C87 C86 C85 121.2(3) . . ?
C87 C86 H86 119.4 . . ?
C85 C86 H86 119.4 . . ?
C88 C87 C86 118.2(3) . . ?
C88 C87 H87 120.9 . . ?
C86 C87 H87 120.9 . . ?
C87 C88 C89 121.9(3) . . ?
C87 C88 Br4 118.6(2) . . ?
C89 C88 Br4 119.5(3) . . ?
C90 C89 C88 119.1(3) . . ?
C90 C89 H89 120.4 . . ?
C88 C89 H89 120.4 . . ?
C89 C90 C85 120.7(3) . . ?
C89 C90 H90 119.7 . . ?
C85 C90 H90 119.7 . . ?
O10 C91 C80 119.9(3) . . ?
O10 C91 C92 120.0(3) . . ?
C80 C91 C92 120.0(3) . . ?
C93 C92 C97 119.6(3) . . ?
C93 C92 C91 118.2(3) . . ?
C97 C92 C91 122.3(3) . . ?
C94 C93 C92 119.8(3) . . ?
C94 C93 H93 120.1 . . ?
C92 C93 H93 120.1 . . ?
C93 C94 C95 121.1(4) . . ?
C93 C94 H94 119.4 . . ?
C95 C94 H94 119.4 . . ?
C96 C95 C94 119.4(4) . . ?
C96 C95 H95 120.3 . . ?
C94 C95 H95 120.3 . . ?
C95 C96 C97 120.9(4) . . ?
C95 C96 H96 119.6 . . ?
C97 C96 H96 119.6 . . ?
C96 C97 C92 119.2(3) . . ?
C96 C97 H97 120.4 . . ?
C92 C97 H97 120.4 . . ?
C103 C98 C99 120.3(3) . . ?
C103 C98 S4 119.9(3) . . ?
C99 C98 S4 119.7(3) . . ?
C100 C99 C98 119.6(3) . . ?
C100 C99 H99 120.2 . . ?
C98 C99 H99 120.2 . . ?
C99 C100 C101 121.2(4) . . ?
C99 C100 H100 119.4 . . ?
C101 C100 H100 119.4 . . ?
C102 C101 C100 117.8(4) . . ?
C102 C101 C104 120.8(4) . . ?
C100 C101 C104 121.3(4) . . ?
C101 C102 C103 122.0(4) . . ?
C101 C102 H102 119.0 . . ?
C103 C102 H102 119.0 . . ?
C102 C103 C98 118.9(4) . . ?
C102 C103 H103 120.5 . . ?
C98 C103 H103 120.5 . . ?
C101 C104 H10A 109.5 . . ?
C101 C104 H10B 109.5 . . ?
H10A C104 H10B 109.5 . . ?
C101 C104 H10C 109.5 . . ?
H10A C104 H10C 109.5 . . ?
H10B C104 H10C 109.5 . . ?

loop_
_geom_bond_atom_site_label_1
_geom_bond_atom_site_label_2
_geom_bond_distance
_geom_bond_site_symmetry_2
_geom_bond_publ_flag
Br1 C10 1.905(3) . ?
S1 O3 1.430(2) . ?
S1 O2 1.433(2) . ?
S1 N1 1.650(3) . ?
S1 C20 1.761(3) . ?
O1 C13 1.223(3) . ?
N1 C4 1.496(4) . ?
N1 C1 1.506(4) . ?
C1 C7 1.513(4) . ?
C1 C2 1.517(4) . ?
C1 H1 1.0000 . ?
C2 C3 1.335(4) . ?
C2 C13 1.483(4) . ?
C3 C4 1.491(4) . ?
C3 H3 0.9500 . ?
C4 C5 1.529(4) . ?
C4 H4 1.0000 . ?
C5 C6 1.514(4) . ?
C5 H5A 0.9900 . ?
C5 H5B 0.9900 . ?
C6 H6A 0.9800 . ?
C6 H6B 0.9800 . ?
C6 H6C 0.9800 . ?
C7 C12 1.394(4) . ?
C7 C8 1.395(4) . ?
C8 C9 1.385(4) . ?
C8 H8 0.9500 . ?
C9 C10 1.386(4) . ?
C9 H9 0.9500 . ?
C10 C11 1.387(4) . ?
C11 C12 1.386(4) . ?
C11 H11 0.9500 . ?
C12 H12 0.9500 . ?
C13 C14 1.497(4) . ?
C14 C15 1.397(4) . ?
C14 C19 1.397(4) . ?
C15 C16 1.391(4) . ?
C15 H15 0.9500 . ?
C16 C17 1.381(5) . ?
C16 H16 0.9500 . ?
C17 C18 1.381(5) . ?
C17 H17 0.9500 . ?
C18 C19 1.375(4) . ?
C18 H18 0.9500 . ?
C19 H19 0.9500 . ?
C20 C25 1.390(4) . ?
C20 C21 1.393(4) . ?
C21 C22 1.376(4) . ?
C21 H21 0.9500 . ?
C22 C23 1.396(5) . ?
C22 H22 0.9500 . ?
C23 C24 1.384(4) . ?
C23 C26 1.506(4) . ?
C24 C25 1.384(4) . ?
C24 H24 0.9500 . ?
C25 H25 0.9500 . ?
C26 H26A 0.9800 . ?
C26 H26B 0.9800 . ?
C26 H26C 0.9800 . ?
Br2 C36 1.897(3) . ?
S2 O6 1.430(2) . ?
S2 O5 1.431(2) . ?
S2 N2 1.641(3) . ?
S2 C46 1.763(3) . ?
O4 C39 1.223(4) . ?
N2 C30 1.496(4) . ?
N2 C27 1.502(4) . ?
C27 C33 1.511(4) . ?
C27 C28 1.516(4) . ?
C27 H27 1.0000 . ?
C28 C29 1.326(4) . ?
C28 C39 1.489(4) . ?
C29 C30 1.504(4) . ?
C29 H29 0.9500 . ?
C30 C31 1.526(4) . ?
C30 H30 1.0000 . ?
C31 C32 1.521(4) . ?
C31 H31A 0.9900 . ?
C31 H31B 0.9900 . ?
C32 H32A 0.9800 . ?
C32 H32B 0.9800 . ?
C32 H32C 0.9800 . ?
C33 C34 1.389(4) . ?
C33 C38 1.395(4) . ?
C34 C35 1.378(4) . ?
C34 H34 0.9500 . ?
C35 C36 1.385(4) . ?
C35 H35 0.9500 . ?
C36 C37 1.396(4) . ?
C37 C38 1.382(4) . ?
C37 H37 0.9500 . ?
C38 H38 0.9500 . ?
C39 C40 1.491(4) . ?
C40 C45 1.394(4) . ?
C40 C41 1.394(4) . ?
C41 C42 1.375(4) . ?
C41 H41 0.9500 . ?
C42 C43 1.380(5) . ?
C42 H42 0.9500 . ?
C43 C44 1.373(5) . ?
C43 H43 0.9500 . ?
C44 C45 1.399(4) . ?
C44 H44 0.9500 . ?
C45 H45 0.9500 . ?
C46 C51 1.385(4) . ?
C46 C47 1.389(4) . ?
C47 C48 1.373(4) . ?
C47 H47 0.9500 . ?
C48 C49 1.390(5) . ?
C48 H48 0.9500 . ?
C49 C50 1.389(4) . ?
C49 C52 1.506(5) . ?
C50 C51 1.386(4) . ?
C50 H50 0.9500 . ?
C51 H51 0.9500 . ?
C52 H52A 0.9800 . ?
C52 H52B 0.9800 . ?
C52 H52C 0.9800 . ?
Br3 C62 1.907(3) . ?
S3 O8 1.429(2) . ?
S3 O9 1.432(2) . ?
S3 N3 1.634(3) . ?
S3 C72 1.767(3) . ?
O7 C65 1.223(4) . ?
N3 C56 1.499(4) . ?
N3 C53 1.508(4) . ?
C53 C59 1.514(4) . ?
C53 C54 1.523(4) . ?
C53 H53 1.0000 . ?
C54 C55 1.330(4) . ?
C54 C65 1.482(4) . ?
C55 C56 1.502(4) . ?
C55 H55 0.9500 . ?
C56 C57 1.527(4) . ?
C56 H56 1.0000 . ?
C57 C58 1.523(4) . ?
C57 H57A 0.9900 . ?
C57 H57B 0.9900 . ?
C58 H58A 0.9800 . ?
C58 H58B 0.9800 . ?
C58 H58C 0.9800 . ?
C59 C64 1.392(4) . ?
C59 C60 1.398(4) . ?
C60 C61 1.383(4) . ?
C60 H60 0.9500 . ?
C61 C62 1.368(4) . ?
C61 H61 0.9500 . ?
C62 C63 1.394(4) . ?
C63 C64 1.377(4) . ?
C63 H63 0.9500 . ?
C64 H64 0.9500 . ?
C65 C66 1.498(4) . ?
C66 C71 1.392(4) . ?
C66 C67 1.402(4) . ?
C67 C68 1.375(4) . ?
C67 H67 0.9500 . ?
C68 C69 1.384(5) . ?
C68 H68 0.9500 . ?
C69 C70 1.377(5) . ?
C69 H69 0.9500 . ?
C70 C71 1.391(4) . ?
C70 H70 0.9500 . ?
C71 H71 0.9500 . ?
C72 C73 1.384(4) . ?
C72 C77 1.395(4) . ?
C73 C74 1.371(5) . ?
C73 H73 0.9500 . ?
C74 C75 1.384(5) . ?
C74 H74 0.9500 . ?
C75 C76 1.400(5) . ?
C75 C78 1.502(5) . ?
C76 C77 1.369(5) . ?
C76 H76 0.9500 . ?
C77 H77 0.9500 . ?
C78 H78A 0.9800 . ?
C78 H78B 0.9800 . ?
C78 H78C 0.9800 . ?
Br4 C88 1.907(3) . ?
S4 O11 1.430(2) . ?
S4 O12 1.434(2) . ?
S4 N4 1.642(3) . ?
S4 C98 1.758(3) . ?
O10 C91 1.225(4) . ?
N4 C82 1.502(4) . ?
N4 C79 1.504(4) . ?
C79 C80 1.512(4) . ?
C79 C85 1.514(4) . ?
C79 H79 1.0000 . ?
C80 C81 1.333(4) . ?
C80 C91 1.486(4) . ?
C81 C82 1.496(4) . ?
C81 H81 0.9500 . ?
C82 C83 1.524(4) . ?
C82 H82 1.0000 . ?
C83 C84 1.521(4) . ?
C83 H83A 0.9900 . ?
C83 H83B 0.9900 . ?
C84 H84A 0.9800 . ?
C84 H84B 0.9800 . ?
C84 H84C 0.9800 . ?
C85 C86 1.392(4) . ?
C85 C90 1.401(4) . ?
C86 C87 1.389(4) . ?
C86 H86 0.9500 . ?
C87 C88 1.383(4) . ?
C87 H87 0.9500 . ?
C88 C89 1.384(4) . ?
C89 C90 1.377(4) . ?
C89 H89 0.9500 . ?
C90 H90 0.9500 . ?
C91 C92 1.497(4) . ?
C92 C93 1.394(4) . ?
C92 C97 1.402(4) . ?
C93 C94 1.371(4) . ?
C93 H93 0.9500 . ?
C94 C95 1.379(5) . ?
C94 H94 0.9500 . ?
C95 C96 1.377(5) . ?
C95 H95 0.9500 . ?
C96 C97 1.386(4) . ?
C96 H96 0.9500 . ?
C97 H97 0.9500 . ?
C98 C103 1.387(4) . ?
C98 C99 1.389(5) . ?
C99 C100 1.375(5) . ?
C99 H99 0.9500 . ?
C100 C101 1.398(5) . ?
C100 H100 0.9500 . ?
C101 C102 1.381(5) . ?
C101 C104 1.512(5) . ?
C102 C103 1.383(5) . ?
C102 H102 0.9500 . ?
C103 H103 0.9500 . ?
C104 H10A 0.9800 . ?
C104 H10B 0.9800 . ?
C104 H10C 0.9800 . ?

loop_
_geom_torsion_atom_site_label_1
_geom_torsion_atom_site_label_2
_geom_torsion_atom_site_label_3
_geom_torsion_atom_site_label_4
_geom_torsion
_geom_torsion_site_symmetry_1
_geom_torsion_site_symmetry_2
_geom_torsion_site_symmetry_3
_geom_torsion_site_symmetry_4
_geom_torsion_publ_flag
O3 S1 N1 C4 54.2(2) . . . . ?
O2 S1 N1 C4 -176.6(2) . . . . ?
C20 S1 N1 C4 -61.4(2) . . . . ?
O3 S1 N1 C1 -175.3(2) . . . . ?
O2 S1 N1 C1 -46.0(2) . . . . ?
C20 S1 N1 C1 69.1(2) . . . . ?
C4 N1 C1 C7 -106.6(3) . . . . ?
S1 N1 C1 C7 119.2(2) . . . . ?
C4 N1 C1 C2 18.0(3) . . . . ?
S1 N1 C1 C2 -116.3(2) . . . . ?
N1 C1 C2 C3 -12.1(3) . . . . ?
C7 C1 C2 C3 107.1(3) . . . . ?
N1 C1 C2 C13 167.6(3) . . . . ?
C7 C1 C2 C13 -73.2(4) . . . . ?
C13 C2 C3 C4 -178.0(3) . . . . ?
C1 C2 C3 C4 1.7(4) . . . . ?
C2 C3 C4 N1 9.6(3) . . . . ?
C2 C3 C4 C5 -111.8(3) . . . . ?
C1 N1 C4 C3 -17.2(3) . . . . ?
S1 N1 C4 C3 116.4(2) . . . . ?
C1 N1 C4 C5 105.1(3) . . . . ?
S1 N1 C4 C5 -121.3(2) . . . . ?
C3 C4 C5 C6 -173.3(3) . . . . ?
N1 C4 C5 C6 70.9(4) . . . . ?
N1 C1 C7 C12 -78.1(3) . . . . ?
C2 C1 C7 C12 166.6(3) . . . . ?
N1 C1 C7 C8 100.7(3) . . . . ?
C2 C1 C7 C8 -14.5(4) . . . . ?
C12 C7 C8 C9 1.5(5) . . . . ?
C1 C7 C8 C9 -177.4(3) . . . . ?
C7 C8 C9 C10 -0.9(5) . . . . ?
C8 C9 C10 C11 -0.2(5) . . . . ?
C8 C9 C10 Br1 179.0(2) . . . . ?
C9 C10 C11 C12 0.8(5) . . . . ?
Br1 C10 C11 C12 -178.4(2) . . . . ?
C10 C11 C12 C7 -0.3(5) . . . . ?
C8 C7 C12 C11 -0.9(5) . . . . ?
C1 C7 C12 C11 178.0(3) . . . . ?
C3 C2 C13 O1 -149.2(3) . . . . ?
C1 C2 C13 O1 31.2(5) . . . . ?
C3 C2 C13 C14 30.7(5) . . . . ?
C1 C2 C13 C14 -149.0(3) . . . . ?
O1 C13 C14 C15 -151.4(3) . . . . ?
C2 C13 C14 C15 28.7(4) . . . . ?
O1 C13 C14 C19 26.8(5) . . . . ?
C2 C13 C14 C19 -153.0(3) . . . . ?
C19 C14 C15 C16 1.4(5) . . . . ?
C13 C14 C15 C16 179.7(3) . . . . ?
C14 C15 C16 C17 0.4(5) . . . . ?
C15 C16 C17 C18 -1.2(5) . . . . ?
C16 C17 C18 C19 0.2(5) . . . . ?
C17 C18 C19 C14 1.7(5) . . . . ?
C15 C14 C19 C18 -2.5(5) . . . . ?
C13 C14 C19 C18 179.2(3) . . . . ?
O3 S1 C20 C25 160.3(2) . . . . ?
O2 S1 C20 C25 28.7(3) . . . . ?
N1 S1 C20 C25 -85.4(3) . . . . ?
O3 S1 C20 C21 -23.2(3) . . . . ?
O2 S1 C20 C21 -154.7(2) . . . . ?
N1 S1 C20 C21 91.1(3) . . . . ?
C25 C20 C21 C22 1.3(5) . . . . ?
S1 C20 C21 C22 -175.3(2) . . . . ?
C20 C21 C22 C23 1.2(5) . . . . ?
C21 C22 C23 C24 -2.5(5) . . . . ?
C21 C22 C23 C26 176.5(3) . . . . ?
C22 C23 C24 C25 1.5(5) . . . . ?
C26 C23 C24 C25 -177.5(3) . . . . ?
C23 C24 C25 C20 0.8(5) . . . . ?
C21 C20 C25 C24 -2.2(5) . . . . ?
S1 C20 C25 C24 174.3(2) . . . . ?
O6 S2 N2 C30 -179.7(2) . . . . ?
O5 S2 N2 C30 -50.5(2) . . . . ?
C46 S2 N2 C30 65.0(2) . . . . ?
O6 S2 N2 C27 49.8(2) . . . . ?
O5 S2 N2 C27 179.1(2) . . . . ?
C46 S2 N2 C27 -65.4(2) . . . . ?
C30 N2 C27 C33 103.1(3) . . . . ?
S2 N2 C27 C33 -122.9(2) . . . . ?
C30 N2 C27 C28 -20.9(3) . . . . ?
S2 N2 C27 C28 113.2(2) . . . . ?
N2 C27 C28 C29 14.8(3) . . . . ?
C33 C27 C28 C29 -104.0(3) . . . . ?
N2 C27 C28 C39 -165.1(3) . . . . ?
C33 C27 C28 C39 76.1(4) . . . . ?
C39 C28 C29 C30 176.8(3) . . . . ?
C27 C28 C29 C30 -3.1(4) . . . . ?
C27 N2 C30 C29 19.3(3) . . . . ?
S2 N2 C30 C29 -114.6(2) . . . . ?
C27 N2 C30 C31 -104.8(3) . . . . ?
S2 N2 C30 C31 121.3(3) . . . . ?
C28 C29 C30 N2 -10.0(4) . . . . ?
C28 C29 C30 C31 110.9(3) . . . . ?
N2 C30 C31 C32 -178.1(3) . . . . ?
C29 C30 C31 C32 66.1(4) . . . . ?
N2 C27 C33 C34 -107.0(3) . . . . ?
C28 C27 C33 C34 7.6(4) . . . . ?
N2 C27 C33 C38 71.5(3) . . . . ?
C28 C27 C33 C38 -173.8(3) . . . . ?
C38 C33 C34 C35 -0.8(5) . . . . ?
C27 C33 C34 C35 177.7(3) . . . . ?
C33 C34 C35 C36 1.1(5) . . . . ?
C34 C35 C36 C37 -0.4(5) . . . . ?
C34 C35 C36 Br2 179.2(2) . . . . ?
C35 C36 C37 C38 -0.4(5) . . . . ?
Br2 C36 C37 C38 179.9(2) . . . . ?
C36 C37 C38 C33 0.7(5) . . . . ?
C34 C33 C38 C37 -0.1(5) . . . . ?
C27 C33 C38 C37 -178.7(3) . . . . ?
C29 C28 C39 O4 149.6(3) . . . . ?
C27 C28 C39 O4 -30.5(5) . . . . ?
C29 C28 C39 C40 -31.4(5) . . . . ?
C27 C28 C39 C40 148.5(3) . . . . ?
O4 C39 C40 C45 153.2(3) . . . . ?
C28 C39 C40 C45 -25.8(4) . . . . ?
O4 C39 C40 C41 -23.4(5) . . . . ?
C28 C39 C40 C41 157.6(3) . . . . ?
C45 C40 C41 C42 2.1(5) . . . . ?
C39 C40 C41 C42 178.9(3) . . . . ?
C40 C41 C42 C43 -1.3(5) . . . . ?
C41 C42 C43 C44 0.0(5) . . . . ?
C42 C43 C44 C45 0.4(5) . . . . ?
C41 C40 C45 C44 -1.7(5) . . . . ?
C39 C40 C45 C44 -178.4(3) . . . . ?
C43 C44 C45 C40 0.5(5) . . . . ?
O6 S2 C46 C51 -28.3(3) . . . . ?
O5 S2 C46 C51 -160.0(3) . . . . ?
N2 S2 C46 C51 86.1(3) . . . . ?
O6 S2 C46 C47 154.9(3) . . . . ?
O5 S2 C46 C47 23.2(3) . . . . ?
N2 S2 C46 C47 -90.7(3) . . . . ?
C51 C46 C47 C48 -0.5(5) . . . . ?
S2 C46 C47 C48 176.3(3) . . . . ?
C46 C47 C48 C49 -1.1(5) . . . . ?
C47 C48 C49 C50 1.6(5) . . . . ?
C47 C48 C49 C52 -177.5(3) . . . . ?
C48 C49 C50 C51 -0.6(5) . . . . ?
C52 C49 C50 C51 178.5(3) . . . . ?
C47 C46 C51 C50 1.5(5) . . . . ?
S2 C46 C51 C50 -175.3(2) . . . . ?
C49 C50 C51 C46 -1.0(5) . . . . ?
O8 S3 N3 C56 179.3(2) . . . . ?
O9 S3 N3 C56 49.9(3) . . . . ?
C72 S3 N3 C56 -65.3(3) . . . . ?
O8 S3 N3 C53 -50.2(2) . . . . ?
O9 S3 N3 C53 -179.7(2) . . . . ?
C72 S3 N3 C53 65.1(2) . . . . ?
C56 N3 C53 C59 -102.2(3) . . . . ?
S3 N3 C53 C59 123.6(2) . . . . ?
C56 N3 C53 C54 21.2(3) . . . . ?
S3 N3 C53 C54 -113.0(2) . . . . ?
N3 C53 C54 C55 -15.2(3) . . . . ?
C59 C53 C54 C55 103.7(3) . . . . ?
N3 C53 C54 C65 166.9(3) . . . . ?
C59 C53 C54 C65 -74.3(4) . . . . ?
C65 C54 C55 C56 -178.7(3) . . . . ?
C53 C54 C55 C56 3.4(4) . . . . ?
C53 N3 C56 C55 -19.3(3) . . . . ?
S3 N3 C56 C55 114.8(2) . . . . ?
C53 N3 C56 C57 104.0(3) . . . . ?
S3 N3 C56 C57 -121.9(3) . . . . ?
C54 C55 C56 N3 9.9(4) . . . . ?
C54 C55 C56 C57 -110.0(3) . . . . ?
N3 C56 C57 C58 -177.2(3) . . . . ?
C55 C56 C57 C58 -62.1(4) . . . . ?
N3 C53 C59 C64 -78.1(4) . . . . ?
C54 C53 C59 C64 167.2(3) . . . . ?
N3 C53 C59 C60 100.3(3) . . . . ?
C54 C53 C59 C60 -14.4(4) . . . . ?
C64 C59 C60 C61 1.4(5) . . . . ?
C53 C59 C60 C61 -177.0(3) . . . . ?
C59 C60 C61 C62 -0.8(5) . . . . ?
C60 C61 C62 C63 -0.8(5) . . . . ?
C60 C61 C62 Br3 180.0(2) . . . . ?
C61 C62 C63 C64 1.7(5) . . . . ?
Br3 C62 C63 C64 -179.1(2) . . . . ?
C62 C63 C64 C59 -1.1(5) . . . . ?
C60 C59 C64 C63 -0.5(5) . . . . ?
C53 C59 C64 C63 177.9(3) . . . . ?
C55 C54 C65 O7 -146.3(4) . . . . ?
C53 C54 C65 O7 31.3(5) . . . . ?
C55 C54 C65 C66 35.6(5) . . . . ?
C53 C54 C65 C66 -146.8(3) . . . . ?
O7 C65 C66 C71 -157.2(3) . . . . ?
C54 C65 C66 C71 20.9(5) . . . . ?
O7 C65 C66 C67 19.5(5) . . . . ?
C54 C65 C66 C67 -162.4(3) . . . . ?
C71 C66 C67 C68 -1.7(5) . . . . ?
C65 C66 C67 C68 -178.6(3) . . . . ?
C66 C67 C68 C69 1.0(5) . . . . ?
C67 C68 C69 C70 -0.1(5) . . . . ?
C68 C69 C70 C71 0.0(5) . . . . ?
C69 C70 C71 C66 -0.8(5) . . . . ?
C67 C66 C71 C70 1.6(5) . . . . ?
C65 C66 C71 C70 178.3(3) . . . . ?
O8 S3 C72 C73 -153.3(3) . . . . ?
O9 S3 C72 C73 -21.8(3) . . . . ?
N3 S3 C72 C73 92.0(3) . . . . ?
O8 S3 C72 C77 30.9(3) . . . . ?
O9 S3 C72 C77 162.4(3) . . . . ?
N3 S3 C72 C77 -83.8(3) . . . . ?
C77 C72 C73 C74 -0.3(5) . . . . ?
S3 C72 C73 C74 -176.1(3) . . . . ?
C72 C73 C74 C75 3.3(5) . . . . ?
C73 C74 C75 C76 -4.1(5) . . . . ?
C73 C74 C75 C78 175.6(3) . . . . ?
C74 C75 C76 C77 2.0(5) . . . . ?
C78 C75 C76 C77 -177.7(3) . . . . ?
C75 C76 C77 C72 0.8(5) . . . . ?
C73 C72 C77 C76 -1.7(5) . . . . ?
S3 C72 C77 C76 174.1(3) . . . . ?
O11 S4 N4 C82 178.9(2) . . . . ?
O12 S4 N4 C82 -51.8(3) . . . . ?
C98 S4 N4 C82 63.6(3) . . . . ?
O11 S4 N4 C79 46.4(2) . . . . ?
O12 S4 N4 C79 175.7(2) . . . . ?
C98 S4 N4 C79 -68.9(2) . . . . ?
C82 N4 C79 C80 -18.9(3) . . . . ?
S4 N4 C79 C80 117.3(2) . . . . ?
C82 N4 C79 C85 104.6(3) . . . . ?
S4 N4 C79 C85 -119.2(2) . . . . ?
N4 C79 C80 C81 12.8(3) . . . . ?
C85 C79 C80 C81 -106.3(3) . . . . ?
N4 C79 C80 C91 -168.7(3) . . . . ?
C85 C79 C80 C91 72.2(4) . . . . ?
C91 C80 C81 C82 179.7(3) . . . . ?
C79 C80 C81 C82 -1.9(4) . . . . ?
C80 C81 C82 N4 -9.9(4) . . . . ?
C80 C81 C82 C83 110.8(3) . . . . ?
C79 N4 C82 C81 17.9(3) . . . . ?
S4 N4 C82 C81 -117.9(2) . . . . ?
C79 N4 C82 C83 -104.0(3) . . . . ?
S4 N4 C82 C83 120.2(3) . . . . ?
C81 C82 C83 C84 175.5(3) . . . . ?
N4 C82 C83 C84 -69.8(4) . . . . ?
N4 C79 C85 C86 80.0(3) . . . . ?
C80 C79 C85 C86 -165.2(3) . . . . ?
N4 C79 C85 C90 -97.5(3) . . . . ?
C80 C79 C85 C90 17.4(4) . . . . ?
C90 C85 C86 C87 0.8(5) . . . . ?
C79 C85 C86 C87 -176.7(3) . . . . ?
C85 C86 C87 C88 0.8(5) . . . . ?
C86 C87 C88 C89 -1.6(5) . . . . ?
C86 C87 C88 Br4 177.2(2) . . . . ?
C87 C88 C89 C90 0.6(5) . . . . ?
Br4 C88 C89 C90 -178.2(2) . . . . ?
C88 C89 C90 C85 1.2(5) . . . . ?
C86 C85 C90 C89 -1.9(5) . . . . ?
C79 C85 C90 C89 175.6(3) . . . . ?
C81 C80 C91 O10 146.9(3) . . . . ?
C79 C80 C91 O10 -31.3(5) . . . . ?
C81 C80 C91 C92 -35.1(5) . . . . ?
C79 C80 C91 C92 146.7(3) . . . . ?
O10 C91 C92 C93 -22.2(5) . . . . ?
C80 C91 C92 C93 159.7(3) . . . . ?
O10 C91 C92 C97 156.6(3) . . . . ?
C80 C91 C92 C97 -21.5(5) . . . . ?
C97 C92 C93 C94 0.3(5) . . . . ?
C91 C92 C93 C94 179.1(3) . . . . ?
C92 C93 C94 C95 -0.6(5) . . . . ?
C93 C94 C95 C96 0.2(6) . . . . ?
C94 C95 C96 C97 0.6(6) . . . . ?
C95 C96 C97 C92 -1.0(5) . . . . ?
C93 C92 C97 C96 0.5(5) . . . . ?
C91 C92 C97 C96 -178.3(3) . . . . ?
O11 S4 C98 C103 154.4(3) . . . . ?
O12 S4 C98 C103 23.0(3) . . . . ?
N4 S4 C98 C103 -91.3(3) . . . . ?
O11 S4 C98 C99 -28.9(3) . . . . ?
O12 S4 C98 C99 -160.4(3) . . . . ?
N4 S4 C98 C99 85.3(3) . . . . ?
C103 C98 C99 C100 2.6(5) . . . . ?
S4 C98 C99 C100 -174.0(3) . . . . ?
C98 C99 C100 C101 -0.4(5) . . . . ?
C99 C100 C101 C102 -2.6(6) . . . . ?
C99 C100 C101 C104 175.9(3) . . . . ?
C100 C101 C102 C103 3.6(6) . . . . ?
C104 C101 C102 C103 -174.9(3) . . . . ?
C101 C102 C103 C98 -1.5(6) . . . . ?
C99 C98 C103 C102 -1.6(5) . . . . ?
S4 C98 C103 C102 174.9(3) . . . . ?
